data_7004886
loop_
_publ_author_name
'Allred, Russell A.'
'Huefner, Sara A.'
'Rudzka, Katarzyna'
'Arif, Atta M.'
'Berreau, Lisa M.'

_publ_section_title
;
 A cadmium hydroxide complex of a N3S-donor ligand containing two
 hydrogen bond donors: synthesis, characterization, and CO2 reactivity.
;
_journal_issue 3
_journal_name_full 'Dalton transactions (Cambridge, England : 2003)'
_journal_page_first 351
_journal_page_last 357
_journal_paper_doi 10.1039/b612748g
_journal_year 2007
_chemical_formula_sum 'C53 H89.5 Cd2 Cl2 N10.5 O10 S2'
_chemical_formula_weight 1393.67
_chemical_name_systematic
;
?
;
_space_group_IT_number 14
_symmetry_cell_setting monoclinic
_symmetry_space_group_name_Hall '-P 2yn'
_symmetry_space_group_name_H-M 'P 1 21/n 1'
_atom_sites_solution_hydrogens geom
_atom_sites_solution_primary direct
_atom_sites_solution_secondary difmap
_audit_creation_method SHELXL-97
_cell_angle_alpha 90.00
_cell_angle_beta 90.7013(6)
_cell_angle_gamma 90.00
_cell_formula_units_Z 2
_cell_length_a 12.8238(2)
_cell_length_b 16.8615(2)
_cell_length_c 15.0661(2)
_cell_measurement_reflns_used 6806
_cell_measurement_temperature 150(1)
_cell_measurement_theta_max 27.485
_cell_measurement_theta_min 1.018
_cell_volume 3257.48(8)
_computing_cell_refinement DENZO-SMN
_computing_data_collection 'Nonius COLLECT'
_computing_data_reduction DENZO-SMN
_computing_molecular_graphics 'WinGX, Ortep3'
_computing_structure_refinement 'SHELXL-97 (Sheldrick, 1997)'
_computing_structure_solution SIR97
_diffrn_ambient_temperature 150(1)
_diffrn_measured_fraction_theta_full 0.989
_diffrn_measured_fraction_theta_max 0.989
_diffrn_measurement_device_type 'Nonius KappaCCD Diffractometer'
_diffrn_measurement_method 'Phi plus Omega scan'
_diffrn_radiation_monochromator graphite
_diffrn_radiation_source 'fine-focus sealed tube'
_diffrn_radiation_type MoK\a
_diffrn_radiation_wavelength 0.71073
_diffrn_reflns_av_R_equivalents 0.0199
_diffrn_reflns_av_sigmaI/netI 0.0435
_diffrn_reflns_limit_h_max 16
_diffrn_reflns_limit_h_min -16
_diffrn_reflns_limit_k_max 21
_diffrn_reflns_limit_k_min -19
_diffrn_reflns_limit_l_max 19
_diffrn_reflns_limit_l_min -19
_diffrn_reflns_number 13004
_diffrn_reflns_theta_full 27.48
_diffrn_reflns_theta_max 27.48
_diffrn_reflns_theta_min 3.20
_diffrn_standards_decay_% <2.0
_exptl_absorpt_coefficient_mu 0.858
_exptl_absorpt_correction_T_max 0.8609
_exptl_absorpt_correction_T_min 0.8141
_exptl_absorpt_correction_type multi-scan
_exptl_absorpt_process_details 'DENZO-SMN (Otwinowski & Minor, 1997)'
_exptl_crystal_colour colorless
_exptl_crystal_density_diffrn 1.421
_exptl_crystal_density_method 'not measured'
_exptl_crystal_description prism
_exptl_crystal_F_000 1446
_exptl_crystal_size_max 0.25
_exptl_crystal_size_mid 0.23
_exptl_crystal_size_min 0.18
_refine_diff_density_max 0.713
_refine_diff_density_min -0.879
_refine_diff_density_rms 0.076
_refine_ls_extinction_method none
_refine_ls_goodness_of_fit_ref 1.032
_refine_ls_hydrogen_treatment mixed
_refine_ls_matrix_type full
_refine_ls_number_parameters 410
_refine_ls_number_reflns 7397
_refine_ls_number_restraints 2
_refine_ls_restrained_S_all 1.032
_refine_ls_R_factor_all 0.0547
_refine_ls_R_factor_gt 0.0390
_refine_ls_shift/su_max 0.000
_refine_ls_shift/su_mean 0.000
_refine_ls_structure_factor_coef Fsqd
_refine_ls_weighting_details 'calc w=1/[\s^2^(Fo^2^)+(0.0453P)^2^+3.1822P] where P=(Fo^2^+2Fc^2^)/3'
_refine_ls_weighting_scheme calc
_refine_ls_wR_factor_gt 0.0945
_refine_ls_wR_factor_ref 0.1049
_reflns_number_gt 5914
_reflns_number_total 7397
_reflns_threshold_expression >2sigma(I)
_cod_data_source_file b612748g.txt
_cod_data_source_block usu06
_cod_depositor_comments
;
The following automatic conversions were performed:
'_exptl_absorpt_correction_type' value 'Multi-scan' changed to
'multi-scan' according to
'/home/saulius/struct/CIF-dictionaries/cif_core.dic' dictionary named
'cif_core.dic' version 2.4.1 from 2010-06-29.

Automatic conversion script
Id: cif_fix_enum 1527 2010-12-29 10:47:43Z saulius 
;
_cod_original_sg_symbol_H-M P21/n
_cod_original_formula_sum 'C53 H89.50 Cd2 Cl2 N10.50 O10 S2'
_cod_database_code 7004886

loop_
_symmetry_equiv_pos_as_xyz
'x, y, z'
'-x+1/2, y+1/2, -z+1/2'
'-x, -y, -z'
'x-1/2, -y-1/2, z-1/2'

loop_
_atom_site_label
_atom_site_type_symbol
_atom_site_fract_x
_atom_site_fract_y
_atom_site_fract_z
_atom_site_U_iso_or_equiv
_atom_site_adp_type
_atom_site_occupancy
_atom_site_symmetry_multiplicity
_atom_site_calc_flag
_atom_site_refinement_flags
_atom_site_disorder_assembly
_atom_site_disorder_group
Cd1 Cd 0.099413(15) 0.055476(11) 0.043728(13) 0.03232(8) Uani 1 1 d . . .
Cl1 Cl -0.05765(8) -0.23464(7) 0.25819(7) 0.0746(3) Uani 1 1 d . . .
S1 S 0.21593(11) 0.07363(8) 0.20253(9) 0.0314(3) Uani 0.50 1 d P A 1
C1 C 0.2233(5) -0.0535(4) 0.3083(4) 0.117(2) Uani 1 1 d . . .
H1A H 0.2094 -0.0157 0.3561 0.175 Uiso 1 1 calc R B 1
H1B H 0.2614 -0.0992 0.3323 0.175 Uiso 1 1 calc R B 1
H1C H 0.1570 -0.0714 0.2820 0.175 Uiso 1 1 calc R B 1
C2 C 0.2889(5) -0.0131(4) 0.2369(5) 0.0478(15) Uani 0.50 1 d P A 1
H2A H 0.2994 -0.0492 0.1860 0.057 Uiso 0.50 1 calc PR A 1
H2B H 0.3579 0.0024 0.2614 0.057 Uiso 0.50 1 calc PR A 1
S1' S 0.27175(13) 0.02696(11) 0.16074(12) 0.0504(4) Uani 0.50 1 d P A 2
C2' C 0.2366(10) 0.0428(7) 0.2732(7) 0.101(4) Uani 0.50 1 d P A 2
H2C H 0.2921 0.0709 0.3068 0.121 Uiso 0.50 1 calc PR A 2
H2D H 0.1704 0.0726 0.2777 0.121 Uiso 0.50 1 calc PR A 2
O1 O 0.01511(18) -0.05347(13) 0.06990(16) 0.0454(6) Uani 1 1 d . . .
H1 H 0.015(3) -0.078(2) 0.111(2) 0.037(9) Uiso 1 1 d . . .
O2 O -0.0160(3) -0.1745(2) 0.2056(2) 0.1003(12) Uani 1 1 d . C .
O3 O -0.0091(2) -0.23921(19) 0.3421(2) 0.0790(9) Uani 1 1 d . C .
O4 O -0.1607(8) -0.2422(6) 0.2580(10) 0.109(5) Uani 0.50 1 d P C 1
O5 O -0.0189(6) -0.3145(3) 0.2136(4) 0.0707(16) Uani 0.50 1 d P C 1
O4' O -0.1666(8) -0.1939(7) 0.2827(9) 0.103(4) Uani 0.50 1 d P C 2
O5' O -0.0920(12) -0.2961(8) 0.2124(9) 0.163(5) Uiso 0.50 1 d P C 2
N1 N 0.2018(2) 0.17168(15) 0.01916(18) 0.0434(6) Uani 1 1 d . A .
N2 N 0.0168(2) 0.16228(16) 0.11526(18) 0.0460(6) Uani 1 1 d . A .
N3 N -0.0824(3) 0.0828(2) 0.2057(2) 0.0573(8) Uani 1 1 d . . .
H3N H -0.051(3) 0.048(2) 0.183(3) 0.058(13) Uiso 1 1 d . . .
N4 N 0.24429(18) 0.01415(15) -0.03794(18) 0.0399(6) Uani 1 1 d . A .
N5 N 0.2222(2) -0.11828(16) -0.0063(2) 0.0475(7) Uani 1 1 d . . .
H5N H 0.169(3) -0.103(2) 0.018(2) 0.044(10) Uiso 1 1 d . . .
C3 C 0.3218(4) 0.1239(3) 0.1380(4) 0.0931(18) Uani 1 1 d . . .
H3A H 0.3783 0.1420 0.1786 0.112 Uiso 0.50 1 calc PR A 1
H3B H 0.3518 0.0868 0.0943 0.112 Uiso 0.50 1 calc PR A 1
H3C H 0.3434 0.1449 0.1968 0.112 Uiso 0.50 1 calc PR A 2
H3D H 0.3873 0.1142 0.1057 0.112 Uiso 0.50 1 calc PR A 2
C4 C 0.2745(3) 0.1912(2) 0.0928(3) 0.0614(10) Uani 1 1 d . A .
H4A H 0.3309 0.2250 0.0692 0.074 Uiso 1 1 calc R . .
H4B H 0.2364 0.2231 0.1371 0.074 Uiso 1 1 calc R . .
C5 C 0.1230(3) 0.23506(18) 0.0104(3) 0.0508(8) Uani 1 1 d . . .
H5A H 0.0847 0.2285 -0.0466 0.061 Uiso 1 1 calc R A .
H5B H 0.1587 0.2871 0.0091 0.061 Uiso 1 1 calc R . .
C6 C 0.0462(3) 0.23428(19) 0.0855(2) 0.0495(8) Uani 1 1 d . A .
C7 C 0.0044(3) 0.3037(2) 0.1177(3) 0.0601(10) Uani 1 1 d . . .
H7 H 0.0277 0.3539 0.0972 0.072 Uiso 1 1 calc R A .
C8 C -0.0736(3) 0.2977(2) 0.1815(3) 0.0617(10) Uani 1 1 d . A .
H8 H -0.1052 0.3444 0.2038 0.074 Uiso 1 1 calc R . .
C9 C -0.1047(3) 0.2257(2) 0.2120(2) 0.0551(9) Uani 1 1 d . . .
H9 H -0.1576 0.2220 0.2554 0.066 Uiso 1 1 calc R A .
C10 C -0.0576(3) 0.1570(2) 0.1784(2) 0.0485(8) Uani 1 1 d . A .
C11 C -0.1726(3) 0.0610(2) 0.2593(3) 0.0563(9) Uani 1 1 d . . .
H11A H -0.2045 0.0127 0.2332 0.068 Uiso 1 1 calc R . .
H11B H -0.2248 0.1041 0.2543 0.068 Uiso 1 1 calc R . .
C12 C -0.1517(3) 0.04549(19) 0.3569(3) 0.0528(8) Uani 1 1 d . . .
C13 C -0.1203(4) 0.1219(3) 0.4053(3) 0.0813(14) Uani 1 1 d . . .
H13A H -0.0555 0.1425 0.3802 0.122 Uiso 1 1 calc R . .
H13B H -0.1096 0.1107 0.4686 0.122 Uiso 1 1 calc R . .
H13C H -0.1757 0.1615 0.3979 0.122 Uiso 1 1 calc R . .
C14 C -0.2540(4) 0.0159(3) 0.3969(4) 0.0967(17) Uani 1 1 d . . .
H14A H -0.3101 0.0536 0.3830 0.145 Uiso 1 1 calc R . .
H14B H -0.2458 0.0114 0.4615 0.145 Uiso 1 1 calc R . .
H14C H -0.2716 -0.0361 0.3719 0.145 Uiso 1 1 calc R . .
C15 C -0.0672(5) -0.0159(3) 0.3696(5) 0.111(2) Uani 1 1 d . . .
H15A H -0.0861 -0.0642 0.3371 0.166 Uiso 1 1 calc R . .
H15B H -0.0594 -0.0282 0.4330 0.166 Uiso 1 1 calc R . .
H15C H -0.0012 0.0048 0.3472 0.166 Uiso 1 1 calc R . .
C16 C 0.2541(2) 0.15620(19) -0.0661(2) 0.0464(8) Uani 1 1 d . . .
H16A H 0.3108 0.1954 -0.0735 0.056 Uiso 1 1 calc R A .
H16B H 0.2031 0.1644 -0.1152 0.056 Uiso 1 1 calc R . .
C17 C 0.2992(2) 0.0745(2) -0.0740(2) 0.0445(7) Uani 1 1 d . A .
C18 C 0.3890(3) 0.0615(2) -0.1205(3) 0.0552(9) Uani 1 1 d . . .
H18 H 0.4267 0.1045 -0.1451 0.066 Uiso 1 1 calc R A .
C19 C 0.4234(3) -0.0162(3) -0.1308(3) 0.0635(10) Uani 1 1 d . A .
H19 H 0.4845 -0.0265 -0.1640 0.076 Uiso 1 1 calc R . .
C20 C 0.3703(3) -0.0776(2) -0.0938(3) 0.0559(9) Uani 1 1 d . . .
H20 H 0.3944 -0.1306 -0.1001 0.067 Uiso 1 1 calc R A .
C21 C 0.2792(2) -0.06111(18) -0.0460(2) 0.0430(7) Uani 1 1 d . A .
C22 C 0.2394(2) -0.20309(17) -0.0138(2) 0.0422(7) Uani 1 1 d . . .
H22A H 0.2796 -0.2132 -0.0684 0.051 Uiso 1 1 calc R . .
H22B H 0.1709 -0.2295 -0.0212 0.051 Uiso 1 1 calc R . .
C23 C 0.2973(3) -0.24165(19) 0.0649(2) 0.0472(8) Uani 1 1 d . . .
C24 C 0.2329(4) -0.2317(3) 0.1479(3) 0.0845(14) Uani 1 1 d . . .
H24A H 0.2683 -0.2578 0.1980 0.127 Uiso 1 1 calc R . .
H24B H 0.1641 -0.2558 0.1385 0.127 Uiso 1 1 calc R . .
H24C H 0.2246 -0.1751 0.1609 0.127 Uiso 1 1 calc R . .
C25 C 0.4054(3) -0.2055(2) 0.0769(3) 0.0713(12) Uani 1 1 d . . .
H25A H 0.4389 -0.2279 0.1301 0.107 Uiso 1 1 calc R . .
H25B H 0.3991 -0.1479 0.0836 0.107 Uiso 1 1 calc R . .
H25C H 0.4476 -0.2175 0.0248 0.107 Uiso 1 1 calc R . .
C26 C 0.3087(3) -0.3296(2) 0.0419(3) 0.0674(11) Uani 1 1 d . . .
H26A H 0.3485 -0.3350 -0.0129 0.101 Uiso 1 1 calc R . .
H26B H 0.2394 -0.3531 0.0334 0.101 Uiso 1 1 calc R . .
H26C H 0.3454 -0.3569 0.0904 0.101 Uiso 1 1 calc R . .
N6 N 0.544(2) -0.0208(19) 0.5691(14) 0.141(9) Uiso 0.25 1 d PD D -1
C27 C 0.5000 0.0000 0.5000 0.136(7) Uiso 0.50 2 d SPD D -1
C28 C 0.475(4) 0.058(2) 0.418(2) 0.20(2) Uiso 0.25 1 d PD D -1
H28A H 0.4251 0.0328 0.3771 0.307 Uiso 0.25 1 calc PR D -1
H28B H 0.5398 0.0696 0.3860 0.307 Uiso 0.25 1 calc PR D -1
H28C H 0.4455 0.1080 0.4398 0.307 Uiso 0.25 1 calc PR D -1

loop_
_atom_site_aniso_label
_atom_site_aniso_U_11
_atom_site_aniso_U_22
_atom_site_aniso_U_33
_atom_site_aniso_U_23
_atom_site_aniso_U_13
_atom_site_aniso_U_12
Cd1 0.02708(12) 0.03171(12) 0.03801(13) 0.00293(8) -0.00639(8) -0.00721(7)
Cl1 0.0642(6) 0.0934(8) 0.0657(6) 0.0342(6) -0.0202(5) -0.0233(5)
S1 0.0308(7) 0.0322(7) 0.0311(7) -0.0038(5) -0.0065(5) 0.0011(5)
C1 0.112(5) 0.154(6) 0.084(4) 0.045(4) 0.002(3) -0.002(4)
C2 0.046(4) 0.043(4) 0.054(4) 0.009(3) -0.001(3) 0.011(3)
S1' 0.0407(9) 0.0510(9) 0.0591(10) -0.0005(8) -0.0161(8) 0.0009(7)
C2' 0.114(9) 0.127(10) 0.062(6) -0.044(6) -0.012(6) 0.034(7)
O1 0.0448(13) 0.0456(13) 0.0452(13) 0.0213(11) -0.0192(10) -0.0213(10)
O2 0.085(2) 0.116(3) 0.100(3) 0.060(2) -0.0012(19) -0.020(2)
O3 0.079(2) 0.088(2) 0.0700(18) 0.0147(16) -0.0241(15) 0.0188(16)
O4 0.041(4) 0.126(8) 0.158(12) 0.077(8) -0.016(6) 0.006(6)
O5 0.087(4) 0.059(3) 0.066(4) -0.010(3) -0.023(3) -0.007(3)
O4' 0.040(4) 0.169(11) 0.100(6) 0.028(8) -0.001(3) 0.009(7)
N1 0.0396(14) 0.0419(14) 0.0483(15) 0.0064(12) -0.0108(11) -0.0153(11)
N2 0.0466(15) 0.0415(14) 0.0500(15) -0.0085(12) -0.0001(12) -0.0083(12)
N3 0.0521(18) 0.0521(18) 0.068(2) -0.0093(16) 0.0190(16) -0.0071(15)
N4 0.0256(12) 0.0388(14) 0.0554(16) 0.0097(12) -0.0028(11) -0.0050(10)
N5 0.0278(13) 0.0365(14) 0.078(2) 0.0073(13) 0.0069(13) 0.0019(11)
C3 0.092(3) 0.067(3) 0.118(4) 0.035(3) -0.077(3) -0.043(2)
C4 0.053(2) 0.064(2) 0.066(2) 0.0075(19) -0.0221(18) -0.0270(18)
C5 0.056(2) 0.0315(16) 0.064(2) -0.0001(15) -0.0039(17) -0.0118(14)
C6 0.0519(19) 0.0397(17) 0.057(2) -0.0096(15) -0.0097(16) -0.0076(14)
C7 0.073(3) 0.0411(18) 0.066(2) -0.0109(17) -0.018(2) -0.0025(17)
C8 0.077(3) 0.054(2) 0.053(2) -0.0187(18) -0.0159(19) 0.0183(19)
C9 0.058(2) 0.060(2) 0.0469(19) -0.0086(17) -0.0103(16) 0.0129(17)
C10 0.0415(17) 0.0515(19) 0.0523(19) -0.0113(16) -0.0053(15) -0.0019(14)
C11 0.0384(18) 0.061(2) 0.070(2) -0.0148(18) 0.0073(17) -0.0100(15)
C12 0.050(2) 0.0396(17) 0.069(2) 0.0031(16) 0.0045(17) -0.0008(14)
C13 0.129(4) 0.058(2) 0.056(2) 0.006(2) -0.023(3) -0.016(3)
C14 0.093(4) 0.098(4) 0.100(4) -0.004(3) 0.048(3) -0.019(3)
C15 0.107(4) 0.078(3) 0.148(5) 0.039(4) 0.016(4) 0.040(3)
C16 0.0367(16) 0.0467(18) 0.0558(19) 0.0187(15) -0.0034(14) -0.0105(13)
C17 0.0281(15) 0.0510(18) 0.0541(19) 0.0142(15) -0.0065(13) -0.0091(13)
C18 0.0274(16) 0.068(2) 0.070(2) 0.0242(19) 0.0006(15) -0.0089(15)
C19 0.0288(17) 0.083(3) 0.079(3) 0.017(2) 0.0108(17) 0.0060(17)
C20 0.0321(16) 0.056(2) 0.080(3) 0.0071(19) 0.0049(16) 0.0071(15)
C21 0.0265(14) 0.0448(17) 0.0575(19) 0.0050(14) -0.0046(13) -0.0017(12)
C22 0.0350(16) 0.0361(15) 0.0554(19) -0.0055(14) -0.0072(14) -0.0001(12)
C23 0.056(2) 0.0387(17) 0.0463(18) -0.0050(14) -0.0052(15) 0.0103(14)
C24 0.121(4) 0.073(3) 0.059(3) 0.001(2) 0.015(3) 0.023(3)
C25 0.059(2) 0.065(2) 0.089(3) -0.004(2) -0.039(2) 0.0080(19)
C26 0.079(3) 0.0403(19) 0.082(3) -0.0023(19) -0.006(2) 0.0144(18)

loop_
_atom_type_symbol
_atom_type_description
_atom_type_scat_dispersion_real
_atom_type_scat_dispersion_imag
_atom_type_scat_source
C C 0.0033 0.0016 'International Tables Vol C Tables 4.2.6.8 and 6.1.1.4'
H H 0.0000 0.0000 'International Tables Vol C Tables 4.2.6.8 and 6.1.1.4'
N N 0.0061 0.0033 'International Tables Vol C Tables 4.2.6.8 and 6.1.1.4'
O O 0.0106 0.0060 'International Tables Vol C Tables 4.2.6.8 and 6.1.1.4'
S S 0.1246 0.1234 'International Tables Vol C Tables 4.2.6.8 and 6.1.1.4'
Cl Cl 0.1484 0.1585 'International Tables Vol C Tables 4.2.6.8 and 6.1.1.4'
Cd Cd -0.8075 1.2024 'International Tables Vol C Tables 4.2.6.8 and 6.1.1.4'

loop_
_geom_angle_atom_site_label_1
_geom_angle_atom_site_label_2
_geom_angle_atom_site_label_3
_geom_angle
_geom_angle_site_symmetry_1
_geom_angle_site_symmetry_3
_geom_angle_publ_flag
O1 Cd1 O1 78.63(9) . 3 ?
O1 Cd1 N4 104.08(9) . . ?
O1 Cd1 N4 96.35(9) 3 . ?
O1 Cd1 N2 109.64(10) . . ?
O1 Cd1 N2 93.83(9) 3 . ?
N4 Cd1 N2 146.07(9) . . ?
O1 Cd1 N1 176.37(9) . . ?
O1 Cd1 N1 104.47(8) 3 . ?
N4 Cd1 N1 73.88(9) . . ?
N2 Cd1 N1 72.25(10) . . ?
O1 Cd1 S1 101.40(7) . . ?
O1 Cd1 S1 169.76(7) 3 . ?
N4 Cd1 S1 93.57(7) . . ?
N2 Cd1 S1 76.45(7) . . ?
N1 Cd1 S1 75.89(7) . . ?
O1 Cd1 S1' 97.41(7) . . ?
O1 Cd1 S1' 164.83(8) 3 . ?
N4 Cd1 S1' 70.21(7) . . ?
N2 Cd1 S1' 101.27(8) . . ?
N1 Cd1 S1' 79.10(7) . . ?
S1 Cd1 S1' 25.26(5) . . ?
O1 Cd1 Cd1 40.08(6) . 3 ?
O1 Cd1 Cd1 38.55(5) 3 3 ?
N4 Cd1 Cd1 103.14(6) . 3 ?
N2 Cd1 Cd1 104.92(6) . 3 ?
N1 Cd1 Cd1 142.99(6) . 3 ?
S1 Cd1 Cd1 140.52(3) . 3 ?
S1' Cd1 Cd1 135.72(4) . 3 ?
O5' Cl1 O4 66.2(7) . . ?
O5' Cl1 O2 113.6(6) . . ?
O4 Cl1 O2 117.1(5) . . ?
O5' Cl1 O3 124.7(6) . . ?
O4 Cl1 O3 115.3(6) . . ?
O2 Cl1 O3 112.5(2) . . ?
O5' Cl1 O5 38.3(6) . . ?
O4 Cl1 O5 103.6(6) . . ?
O2 Cl1 O5 104.6(3) . . ?
O3 Cl1 O5 101.3(3) . . ?
O5' Cl1 O4' 99.8(8) . . ?
O4 Cl1 O4' 34.1(6) . . ?
O2 Cl1 O4' 99.2(5) . . ?
O3 Cl1 O4' 101.2(5) . . ?
O5 Cl1 O4' 137.6(5) . . ?
C2 S1 C3 98.0(3) . . ?
C2 S1 Cd1 114.9(2) . . ?
C3 S1 Cd1 89.35(13) . . ?
C2 C1 C2' 46.1(4) . . ?
C2 C1 H1A 109.5 . . ?
C2' C1 H1A 68.4 . . ?
C2 C1 H1B 109.5 . . ?
C2' C1 H1B 143.8 . . ?
H1A C1 H1B 109.5 . . ?
C2 C1 H1C 109.5 . . ?
C2' C1 H1C 104.8 . . ?
H1A C1 H1C 109.5 . . ?
H1B C1 H1C 109.5 . . ?
C1 C2 S1 105.9(4) . . ?
C1 C2 H2A 110.6 . . ?
S1 C2 H2A 110.6 . . ?
C1 C2 H2B 110.6 . . ?
S1 C2 H2B 110.6 . . ?
H2A C2 H2B 108.7 . . ?
C2' S1' C3 98.1(5) . . ?
C2' S1' Cd1 111.1(4) . . ?
C3 S1' Cd1 90.27(13) . . ?
C1 C2' S1' 100.3(5) . . ?
C1 C2' H2C 111.7 . . ?
S1' C2' H2C 111.7 . . ?
C1 C2' H2D 111.7 . . ?
S1' C2' H2D 111.7 . . ?
H2C C2' H2D 109.5 . . ?
Cd1 O1 Cd1 101.37(9) . 3 ?
Cd1 O1 H1 130(3) . . ?
Cd1 O1 H1 128(3) 3 . ?
C5 N1 C4 109.3(3) . . ?
C5 N1 C16 111.5(3) . . ?
C4 N1 C16 113.7(3) . . ?
C5 N1 Cd1 103.37(18) . . ?
C4 N1 Cd1 114.2(2) . . ?
C16 N1 Cd1 104.22(18) . . ?
C6 N2 C10 119.5(3) . . ?
C6 N2 Cd1 114.0(2) . . ?
C10 N2 Cd1 126.4(2) . . ?
C10 N3 C11 126.0(3) . . ?
C10 N3 H3N 116(3) . . ?
C11 N3 H3N 117(3) . . ?
C21 N4 C17 119.7(3) . . ?
C21 N4 Cd1 126.2(2) . . ?
C17 N4 Cd1 113.9(2) . . ?
C21 N5 C22 125.7(3) . . ?
C21 N5 H5N 116(2) . . ?
C22 N5 H5N 118(2) . . ?
C4 C3 S1' 130.9(3) . . ?
C4 C3 S1 107.1(4) . . ?
S1' C3 S1 39.38(12) . . ?
C4 C3 H3A 110.3 . . ?
S1' C3 H3A 115.1 . . ?
S1 C3 H3A 110.3 . . ?
C4 C3 H3B 110.3 . . ?
S1' C3 H3B 72.1 . . ?
S1 C3 H3B 110.3 . . ?
H3A C3 H3B 108.5 . . ?
C4 C3 H3C 104.5 . . ?
S1' C3 H3C 104.5 . . ?
S1 C3 H3C 83.9 . . ?
H3A C3 H3C 31.1 . . ?
H3B C3 H3C 135.6 . . ?
C4 C3 H3D 104.5 . . ?
S1' C3 H3D 104.5 . . ?
S1 C3 H3D 143.3 . . ?
H3A C3 H3D 74.7 . . ?
H3B C3 H3D 39.6 . . ?
H3C C3 H3D 105.7 . . ?
C3 C4 N1 115.7(3) . . ?
C3 C4 H4A 108.4 . . ?
N1 C4 H4A 108.4 . . ?
C3 C4 H4B 108.4 . . ?
N1 C4 H4B 108.4 . . ?
H4A C4 H4B 107.4 . . ?
N1 C5 C6 112.3(3) . . ?
N1 C5 H5A 109.2 . . ?
C6 C5 H5A 109.2 . . ?
N1 C5 H5B 109.2 . . ?
C6 C5 H5B 109.2 . . ?
H5A C5 H5B 107.9 . . ?
N2 C6 C7 122.4(3) . . ?
N2 C6 C5 116.4(3) . . ?
C7 C6 C5 121.1(3) . . ?
C6 C7 C8 117.6(4) . . ?
C6 C7 H7 121.2 . . ?
C8 C7 H7 121.2 . . ?
C9 C8 C7 120.8(3) . . ?
C9 C8 H8 119.6 . . ?
C7 C8 H8 119.6 . . ?
C8 C9 C10 119.1(4) . . ?
C8 C9 H9 120.5 . . ?
C10 C9 H9 120.5 . . ?
N3 C10 N2 116.2(3) . . ?
N3 C10 C9 123.3(3) . . ?
N2 C10 C9 120.5(3) . . ?
N3 C11 C12 116.5(3) . . ?
N3 C11 H11A 108.2 . . ?
C12 C11 H11A 108.2 . . ?
N3 C11 H11B 108.2 . . ?
C12 C11 H11B 108.2 . . ?
H11A C11 H11B 107.3 . . ?
C15 C12 C11 111.1(4) . . ?
C15 C12 C13 109.4(4) . . ?
C11 C12 C13 111.0(3) . . ?
C15 C12 C14 110.1(4) . . ?
C11 C12 C14 107.2(4) . . ?
C13 C12 C14 107.9(4) . . ?
C12 C13 H13A 109.5 . . ?
C12 C13 H13B 109.5 . . ?
H13A C13 H13B 109.5 . . ?
C12 C13 H13C 109.5 . . ?
H13A C13 H13C 109.5 . . ?
H13B C13 H13C 109.5 . . ?
C12 C14 H14A 109.5 . . ?
C12 C14 H14B 109.5 . . ?
H14A C14 H14B 109.5 . . ?
C12 C14 H14C 109.5 . . ?
H14A C14 H14C 109.5 . . ?
H14B C14 H14C 109.5 . . ?
C12 C15 H15A 109.5 . . ?
C12 C15 H15B 109.5 . . ?
H15A C15 H15B 109.5 . . ?
C12 C15 H15C 109.5 . . ?
H15A C15 H15C 109.5 . . ?
H15B C15 H15C 109.5 . . ?
N1 C16 C17 114.2(3) . . ?
N1 C16 H16A 108.7 . . ?
C17 C16 H16A 108.7 . . ?
N1 C16 H16B 108.7 . . ?
C17 C16 H16B 108.7 . . ?
H16A C16 H16B 107.6 . . ?
N4 C17 C18 121.8(3) . . ?
N4 C17 C16 117.1(3) . . ?
C18 C17 C16 121.0(3) . . ?
C17 C18 C19 118.5(3) . . ?
C17 C18 H18 120.7 . . ?
C19 C18 H18 120.7 . . ?
C20 C19 C18 120.6(3) . . ?
C20 C19 H19 119.7 . . ?
C18 C19 H19 119.7 . . ?
C19 C20 C21 118.8(3) . . ?
C19 C20 H20 120.6 . . ?
C21 C20 H20 120.6 . . ?
N4 C21 N5 116.6(3) . . ?
N4 C21 C20 120.6(3) . . ?
N5 C21 C20 122.8(3) . . ?
N5 C22 C23 115.4(3) . . ?
N5 C22 H22A 108.4 . . ?
C23 C22 H22A 108.4 . . ?
N5 C22 H22B 108.4 . . ?
C23 C22 H22B 108.4 . . ?
H22A C22 H22B 107.5 . . ?
C24 C23 C25 111.2(4) . . ?
C24 C23 C26 110.4(3) . . ?
C25 C23 C26 109.0(3) . . ?
C24 C23 C22 109.1(3) . . ?
C25 C23 C22 110.7(3) . . ?
C26 C23 C22 106.3(3) . . ?
C23 C24 H24A 109.5 . . ?
C23 C24 H24B 109.5 . . ?
H24A C24 H24B 109.5 . . ?
C23 C24 H24C 109.5 . . ?
H24A C24 H24C 109.5 . . ?
H24B C24 H24C 109.5 . . ?
C23 C25 H25A 109.5 . . ?
C23 C25 H25B 109.5 . . ?
H25A C25 H25B 109.5 . . ?
C23 C25 H25C 109.5 . . ?
H25A C25 H25C 109.5 . . ?
H25B C25 H25C 109.5 . . ?
C23 C26 H26A 109.5 . . ?
C23 C26 H26B 109.5 . . ?
H26A C26 H26B 109.5 . . ?
C23 C26 H26C 109.5 . . ?
H26A C26 H26C 109.5 . . ?
H26B C26 H26C 109.5 . . ?
N6 C27 C28 156(2) . . ?
C27 C28 H28A 109.5 . . ?
C27 C28 H28B 109.5 . . ?
H28A C28 H28B 109.5 . . ?
C27 C28 H28C 109.5 . . ?
H28A C28 H28C 109.5 . . ?
H28B C28 H28C 109.5 . . ?

loop_
_geom_bond_atom_site_label_1
_geom_bond_atom_site_label_2
_geom_bond_distance
_geom_bond_site_symmetry_2
_geom_bond_publ_flag
Cd1 O1 2.170(2) . ?
Cd1 O1 2.242(2) 3 ?
Cd1 N4 2.347(3) . ?
Cd1 N2 2.357(3) . ?
Cd1 N1 2.390(2) . ?
Cd1 S1 2.8218(13) . ?
Cd1 S1' 2.8509(16) . ?
Cd1 Cd1 3.4139(4) 3 ?
Cl1 O5' 1.317(14) . ?
Cl1 O4 1.328(11) . ?
Cl1 O2 1.397(3) . ?
Cl1 O3 1.404(3) . ?
Cl1 O5 1.588(6) . ?
Cl1 O4' 1.604(11) . ?
S1 C2 1.808(6) . ?
S1 C3 1.882(5) . ?
C1 C2 1.533(8) . ?
C1 C2' 1.716(13) . ?
C1 H1A 0.9800 . ?
C1 H1B 0.9800 . ?
C1 H1C 0.9800 . ?
C2 H2A 0.9900 . ?
C2 H2B 0.9900 . ?
S1' C2' 1.778(10) . ?
S1' C3 1.791(4) . ?
C2' H2C 0.9900 . ?
C2' H2D 0.9900 . ?
O1 Cd1 2.242(2) 3 ?
O1 H1 0.74(3) . ?
N1 C5 1.475(4) . ?
N1 C4 1.478(4) . ?
N1 C16 1.480(4) . ?
N2 C6 1.349(4) . ?
N2 C10 1.359(4) . ?
N3 C10 1.357(5) . ?
N3 C11 1.466(5) . ?
N3 H3N 0.79(4) . ?
N4 C21 1.351(4) . ?
N4 C17 1.355(4) . ?
N5 C21 1.353(4) . ?
N5 C22 1.452(4) . ?
N5 H5N 0.82(4) . ?
C3 C4 1.452(6) . ?
C3 H3A 0.9900 . ?
C3 H3B 0.9900 . ?
C3 H3C 0.9900 . ?
C3 H3D 0.9900 . ?
C4 H4A 0.9900 . ?
C4 H4B 0.9900 . ?
C5 C6 1.510(5) . ?
C5 H5A 0.9900 . ?
C5 H5B 0.9900 . ?
C6 C7 1.378(5) . ?
C7 C8 1.400(6) . ?
C7 H7 0.9500 . ?
C8 C9 1.358(6) . ?
C8 H8 0.9500 . ?
C9 C10 1.403(5) . ?
C9 H9 0.9500 . ?
C11 C12 1.514(6) . ?
C11 H11A 0.9900 . ?
C11 H11B 0.9900 . ?
C12 C15 1.509(6) . ?
C12 C13 1.532(5) . ?
C12 C14 1.534(5) . ?
C13 H13A 0.9800 . ?
C13 H13B 0.9800 . ?
C13 H13C 0.9800 . ?
C14 H14A 0.9800 . ?
C14 H14B 0.9800 . ?
C14 H14C 0.9800 . ?
C15 H15A 0.9800 . ?
C15 H15B 0.9800 . ?
C15 H15C 0.9800 . ?
C16 C17 1.499(5) . ?
C16 H16A 0.9900 . ?
C16 H16B 0.9900 . ?
C17 C18 1.373(5) . ?
C18 C19 1.392(5) . ?
C18 H18 0.9500 . ?
C19 C20 1.363(5) . ?
C19 H19 0.9500 . ?
C20 C21 1.409(5) . ?
C20 H20 0.9500 . ?
C22 C23 1.537(4) . ?
C22 H22A 0.9900 . ?
C22 H22B 0.9900 . ?
C23 C24 1.516(5) . ?
C23 C25 1.522(5) . ?
C23 C26 1.530(5) . ?
C24 H24A 0.9800 . ?
C24 H24B 0.9800 . ?
C24 H24C 0.9800 . ?
C25 H25A 0.9800 . ?
C25 H25B 0.9800 . ?
C25 H25C 0.9800 . ?
C26 H26A 0.9800 . ?
C26 H26B 0.9800 . ?
C26 H26C 0.9800 . ?
N6 C27 1.227(17) . ?
C27 C28 1.612(19) . ?
C28 H28A 0.9800 . ?
C28 H28B 0.9800 . ?
C28 H28C 0.9800 . ?

loop_
_geom_hbond_atom_site_label_D
_geom_hbond_atom_site_label_H
_geom_hbond_atom_site_label_A
_geom_hbond_distance_DH
_geom_hbond_distance_HA
_geom_hbond_distance_DA
_geom_hbond_angle_DHA
_geom_hbond_site_symmetry_A
O1 H1 O2 0.74(3) 2.20(4) 2.919(4) 163(3) .
N3 H3N O1 0.79(4) 2.57(4) 3.330(4) 163(4) .
N5 H5N O1 0.82(4) 2.29(4) 3.105(4) 173(3) .

loop_
_geom_torsion_atom_site_label_1
_geom_torsion_atom_site_label_2
_geom_torsion_atom_site_label_3
_geom_torsion_atom_site_label_4
_geom_torsion
_geom_torsion_site_symmetry_1
_geom_torsion_site_symmetry_2
_geom_torsion_site_symmetry_3
_geom_torsion_site_symmetry_4
_geom_torsion_publ_flag
O1 Cd1 S1 C2 50.7(3) . . . . ?
O1 Cd1 S1 C2 139.8(4) 3 . . . ?
N4 Cd1 S1 C2 -54.4(3) . . . . ?
N2 Cd1 S1 C2 158.4(3) . . . . ?
N1 Cd1 S1 C2 -126.8(3) . . . . ?
S1' Cd1 S1 C2 -32.5(3) . . . . ?
Cd1 Cd1 S1 C2 61.3(3) 3 . . . ?
O1 Cd1 S1 C3 149.19(19) . . . . ?
O1 Cd1 S1 C3 -121.7(4) 3 . . . ?
N4 Cd1 S1 C3 44.05(19) . . . . ?
N2 Cd1 S1 C3 -103.10(19) . . . . ?
N1 Cd1 S1 C3 -28.34(19) . . . . ?
S1' Cd1 S1 C3 66.0(2) . . . . ?
Cd1 Cd1 S1 C3 159.77(17) 3 . . . ?
C2' C1 C2 S1 -28.3(6) . . . . ?
C3 S1 C2 C1 167.6(5) . . . . ?
Cd1 S1 C2 C1 -99.4(5) . . . . ?
O1 Cd1 S1' C2' -75.9(5) . . . . ?
O1 Cd1 S1' C2' -149.7(5) 3 . . . ?
N4 Cd1 S1' C2' -178.3(5) . . . . ?
N2 Cd1 S1' C2' 35.9(5) . . . . ?
N1 Cd1 S1' C2' 105.1(5) . . . . ?
S1 Cd1 S1' C2' 25.1(4) . . . . ?
Cd1 Cd1 S1' C2' -89.6(4) 3 . . . ?
O1 Cd1 S1' C3 -174.7(2) . . . . ?
O1 Cd1 S1' C3 111.5(3) 3 . . . ?
N4 Cd1 S1' C3 82.9(2) . . . . ?
N2 Cd1 S1' C3 -62.9(2) . . . . ?
N1 Cd1 S1' C3 6.3(2) . . . . ?
S1 Cd1 S1' C3 -73.7(2) . . . . ?
Cd1 Cd1 S1' C3 171.6(2) 3 . . . ?
C2 C1 C2' S1' 28.1(5) . . . . ?
C3 S1' C2' C1 -163.6(5) . . . . ?
Cd1 S1' C2' C1 103.0(5) . . . . ?
O1 Cd1 O1 Cd1 0.0 3 . . 3 ?
N4 Cd1 O1 Cd1 -93.77(10) . . . 3 ?
N2 Cd1 O1 Cd1 90.03(11) . . . 3 ?
N1 Cd1 O1 Cd1 -149.1(15) . . . 3 ?
S1 Cd1 O1 Cd1 169.56(8) . . . 3 ?
S1' Cd1 O1 Cd1 -165.15(9) . . . 3 ?
O1 Cd1 N1 C5 -157.5(15) . . . . ?
O1 Cd1 N1 C5 53.8(2) 3 . . . ?
N4 Cd1 N1 C5 146.3(2) . . . . ?
N2 Cd1 N1 C5 -35.6(2) . . . . ?
S1 Cd1 N1 C5 -115.6(2) . . . . ?
S1' Cd1 N1 C5 -141.3(2) . . . . ?
Cd1 Cd1 N1 C5 55.8(2) 3 . . . ?
O1 Cd1 N1 C4 -38.9(16) . . . . ?
O1 Cd1 N1 C4 172.4(2) 3 . . . ?
N4 Cd1 N1 C4 -95.0(3) . . . . ?
N2 Cd1 N1 C4 83.0(3) . . . . ?
S1 Cd1 N1 C4 3.0(2) . . . . ?
S1' Cd1 N1 C4 -22.7(2) . . . . ?
Cd1 Cd1 N1 C4 174.4(2) 3 . . . ?
O1 Cd1 N1 C16 85.8(15) . . . . ?
O1 Cd1 N1 C16 -62.9(2) 3 . . . ?
N4 Cd1 N1 C16 29.62(18) . . . . ?
N2 Cd1 N1 C16 -152.3(2) . . . . ?
S1 Cd1 N1 C16 127.64(19) . . . . ?
S1' Cd1 N1 C16 101.97(18) . . . . ?
Cd1 Cd1 N1 C16 -60.9(2) 3 . . . ?
O1 Cd1 N2 C6 -164.0(2) . . . . ?
O1 Cd1 N2 C6 -84.7(2) 3 . . . ?
N4 Cd1 N2 C6 22.6(3) . . . . ?
N1 Cd1 N2 C6 19.3(2) . . . . ?
S1 Cd1 N2 C6 98.5(2) . . . . ?
S1' Cd1 N2 C6 93.8(2) . . . . ?
Cd1 Cd1 N2 C6 -122.2(2) 3 . . . ?
O1 Cd1 N2 C10 13.2(3) . . . . ?
O1 Cd1 N2 C10 92.5(3) 3 . . . ?
N4 Cd1 N2 C10 -160.2(2) . . . . ?
N1 Cd1 N2 C10 -163.5(3) . . . . ?
S1 Cd1 N2 C10 -84.3(3) . . . . ?
S1' Cd1 N2 C10 -89.0(3) . . . . ?
Cd1 Cd1 N2 C10 55.0(3) 3 . . . ?
O1 Cd1 N4 C21 -14.9(3) . . . . ?
O1 Cd1 N4 C21 -94.8(3) 3 . . . ?
N2 Cd1 N4 C21 158.6(2) . . . . ?
N1 Cd1 N4 C21 162.0(3) . . . . ?
S1 Cd1 N4 C21 87.8(3) . . . . ?
S1' Cd1 N4 C21 78.0(3) . . . . ?
Cd1 Cd1 N4 C21 -56.2(3) 3 . . . ?
O1 Cd1 N4 C17 169.8(2) . . . . ?
O1 Cd1 N4 C17 89.9(2) 3 . . . ?
N2 Cd1 N4 C17 -16.7(3) . . . . ?
N1 Cd1 N4 C17 -13.4(2) . . . . ?
S1 Cd1 N4 C17 -87.6(2) . . . . ?
S1' Cd1 N4 C17 -97.3(2) . . . . ?
Cd1 Cd1 N4 C17 128.5(2) 3 . . . ?
C2' S1' C3 C4 -99.8(7) . . . . ?
Cd1 S1' C3 C4 11.6(6) . . . . ?
C2' S1' C3 S1 -35.9(4) . . . . ?
Cd1 S1' C3 S1 75.43(10) . . . . ?
C2 S1 C3 C4 171.9(4) . . . . ?
Cd1 S1 C3 C4 56.8(3) . . . . ?
C2 S1 C3 S1' 37.2(3) . . . . ?
Cd1 S1 C3 S1' -77.92(11) . . . . ?
S1' C3 C4 N1 -33.5(8) . . . . ?
S1 C3 C4 N1 -70.1(5) . . . . ?
C5 N1 C4 C3 151.4(4) . . . . ?
C16 N1 C4 C3 -83.3(4) . . . . ?
Cd1 N1 C4 C3 36.2(5) . . . . ?
C4 N1 C5 C6 -71.7(3) . . . . ?
C16 N1 C5 C6 161.7(3) . . . . ?
Cd1 N1 C5 C6 50.3(3) . . . . ?
C10 N2 C6 C7 0.8(5) . . . . ?
Cd1 N2 C6 C7 178.2(3) . . . . ?
C10 N2 C6 C5 -175.4(3) . . . . ?
Cd1 N2 C6 C5 2.1(4) . . . . ?
N1 C5 C6 N2 -37.7(4) . . . . ?
N1 C5 C6 C7 146.1(3) . . . . ?
N2 C6 C7 C8 -2.0(5) . . . . ?
C5 C6 C7 C8 174.0(3) . . . . ?
C6 C7 C8 C9 1.6(5) . . . . ?
C7 C8 C9 C10 -0.1(5) . . . . ?
C11 N3 C10 N2 -167.5(3) . . . . ?
C11 N3 C10 C9 12.4(6) . . . . ?
C6 N2 C10 N3 -179.3(3) . . . . ?
Cd1 N2 C10 N3 3.6(4) . . . . ?
C6 N2 C10 C9 0.7(5) . . . . ?
Cd1 N2 C10 C9 -176.3(2) . . . . ?
C8 C9 C10 N3 179.0(3) . . . . ?
C8 C9 C10 N2 -1.1(5) . . . . ?
C10 N3 C11 C12 -102.1(4) . . . . ?
N3 C11 C12 C15 -54.1(5) . . . . ?
N3 C11 C12 C13 67.9(4) . . . . ?
N3 C11 C12 C14 -174.4(4) . . . . ?
C5 N1 C16 C17 -155.6(3) . . . . ?
C4 N1 C16 C17 80.2(3) . . . . ?
Cd1 N1 C16 C17 -44.7(3) . . . . ?
C21 N4 C17 C18 1.4(5) . . . . ?
Cd1 N4 C17 C18 177.0(3) . . . . ?
C21 N4 C17 C16 177.5(3) . . . . ?
Cd1 N4 C17 C16 -6.9(4) . . . . ?
N1 C16 C17 N4 37.3(4) . . . . ?
N1 C16 C17 C18 -146.5(3) . . . . ?
N4 C17 C18 C19 0.3(5) . . . . ?
C16 C17 C18 C19 -175.7(3) . . . . ?
C17 C18 C19 C20 -1.4(6) . . . . ?
C18 C19 C20 C21 0.9(6) . . . . ?
C17 N4 C21 N5 178.2(3) . . . . ?
Cd1 N4 C21 N5 3.2(4) . . . . ?
C17 N4 C21 C20 -1.9(5) . . . . ?
Cd1 N4 C21 C20 -177.0(2) . . . . ?
C22 N5 C21 N4 173.5(3) . . . . ?
C22 N5 C21 C20 -6.3(5) . . . . ?
C19 C20 C21 N4 0.9(6) . . . . ?
C19 C20 C21 N5 -179.3(4) . . . . ?
C21 N5 C22 C23 100.5(4) . . . . ?
N5 C22 C23 C24 62.2(4) . . . . ?
N5 C22 C23 C25 -60.5(4) . . . . ?
N5 C22 C23 C26 -178.7(3) . . . . ?
